data_1561177
loop_
_publ_author_name
'M\"uller, Thomas'
'Dong, Zhaowen'
'Schmidtmann, Marc'
'Winkler, Jan Mathis'

_publ_section_title
;
 Three-membered cyclic digermylenes stabilized by an N-heterocyclic
 carbene
;
_journal_name_full 'Chemical Science'
_journal_paper_doi 10.1039/D1SC00956G
_journal_year 2021
_chemical_formula_structural 'SiC4(C6H5)2(Si(C2H5)3)2Ge2(C11H20N2)2 *0.5C7H8'
_chemical_formula_sum 'C53.5 H84 Ge2 N4 Si3'
_chemical_formula_weight 1012.69
_space_group_crystal_system triclinic
_space_group_IT_number 2
_space_group_name_Hall '-P 1'
_space_group_name_H-M_alt 'P -1'
_atom_sites_solution_hydrogens difmap
_atom_sites_solution_primary direct
_atom_sites_solution_secondary difmap
_audit_creation_method SHELXL-2014/7
_audit_update_record
;
2019-01-27 deposited with the CCDC.	2021-03-22 downloaded from the CCDC.
;
_cell_angle_alpha 92.7304(15)
_cell_angle_beta 91.3450(16)
_cell_angle_gamma 111.8890(15)
_cell_formula_units_Z 2
_cell_length_a 11.7931(5)
_cell_length_b 14.4290(6)
_cell_length_c 17.6548(6)
_cell_measurement_reflns_used 9831
_cell_measurement_temperature 100(2)
_cell_measurement_theta_max 31.48
_cell_measurement_theta_min 2.23
_cell_volume 2781.69(19)
_computing_cell_refinement 'Bruker SAINT V8.37A'
_computing_data_collection 'Bruker APEX2'
_computing_data_reduction 'Bruker SAINT V8.37A'
_computing_structure_refinement 'SHELXL-2014/7 (Sheldrick, 2014)'
_computing_structure_solution 'SHELXS-2013/1 (Sheldrick, 2013)'
_diffrn_ambient_temperature 100(2)
_diffrn_measured_fraction_theta_full 1.000
_diffrn_measured_fraction_theta_max 1.000
_diffrn_measurement_device_type 'Bruker APEX-II CCD'
_diffrn_measurement_method '\f and \w scans'
_diffrn_radiation_type MoK\a
_diffrn_radiation_wavelength 0.71073
_diffrn_reflns_av_R_equivalents 0.0467
_diffrn_reflns_av_unetI/netI 0.0371
_diffrn_reflns_Laue_measured_fraction_full 1.000
_diffrn_reflns_Laue_measured_fraction_max 1.000
_diffrn_reflns_limit_h_max 17
_diffrn_reflns_limit_h_min -17
_diffrn_reflns_limit_k_max 21
_diffrn_reflns_limit_k_min -21
_diffrn_reflns_limit_l_max 26
_diffrn_reflns_limit_l_min -26
_diffrn_reflns_number 119718
_diffrn_reflns_point_group_measured_fraction_full 1.000
_diffrn_reflns_point_group_measured_fraction_max 1.000
_diffrn_reflns_theta_full 25.242
_diffrn_reflns_theta_max 32.031
_diffrn_reflns_theta_min 1.524
_diffrn_source 'sealed tube'
_exptl_absorpt_coefficient_mu 1.182
_exptl_absorpt_correction_T_max 0.9272
_exptl_absorpt_correction_T_min 0.7849
_exptl_absorpt_correction_type numerical
_exptl_absorpt_process_details 'SADABS-2016/2 (Sheldrick)'
_exptl_crystal_colour 'metallic green red'
_exptl_crystal_density_diffrn 1.209
_exptl_crystal_description plate
_exptl_crystal_F_000 1078
_exptl_crystal_size_max 0.240
_exptl_crystal_size_mid 0.220
_exptl_crystal_size_min 0.080
_refine_diff_density_max 1.543
_refine_diff_density_min -0.769
_refine_diff_density_rms 0.071
_refine_ls_extinction_method none
_refine_ls_goodness_of_fit_ref 1.019
_refine_ls_hydrogen_treatment constr
_refine_ls_matrix_type full
_refine_ls_number_parameters 602
_refine_ls_number_reflns 19379
_refine_ls_number_restraints 45
_refine_ls_restrained_S_all 1.032
_refine_ls_R_factor_all 0.0564
_refine_ls_R_factor_gt 0.0350
_refine_ls_shift/su_max 0.002
_refine_ls_shift/su_mean 0.000
_refine_ls_structure_factor_coef Fsqd
_refine_ls_weighting_details 'w=1/[\s^2^(Fo^2^)+(0.0400P)^2^+1.2000P] where P=(Fo^2^+2Fc^2^)/3'
_refine_ls_weighting_scheme calc
_refine_ls_wR_factor_gt 0.0793
_refine_ls_wR_factor_ref 0.0870
_reflns_Friedel_coverage 0.000
_reflns_number_gt 14851
_reflns_number_total 19379
_reflns_threshold_expression 'I > 2\s(I)'
_cod_data_source_file d1sc00956g3.cif
_cod_data_source_block dzw130
_cod_original_formula_sum 'C53.50 H84 Ge2 N4 Si3'
_cod_database_code 1561177
_shelx_shelxl_version_number 2014/7
_shelx_space_group_comment
;
The symmetry employed for this shelxl refinement is uniquely defined
by the following loop, which should always be used as a source of
symmetry information in preference to the above space-group names.
They are only intended as comments.
;
_shelx_estimated_absorpt_t_min 0.765
_shelx_estimated_absorpt_t_max 0.911
_exptl_absorpt_special_details
;
 numerical absorption correction followed by correction based on
 symmetry-related measurements (multi-scan)
;

loop_
_space_group_symop_operation_xyz
'x, y, z'
'-x, -y, -z'

loop_
_atom_site_label
_atom_site_type_symbol
_atom_site_fract_x
_atom_site_fract_y
_atom_site_fract_z
_atom_site_U_iso_or_equiv
_atom_site_adp_type
_atom_site_occupancy
_atom_site_site_symmetry_order
_atom_site_calc_flag
_atom_site_refinement_flags_posn
_atom_site_refinement_flags_adp
_atom_site_refinement_flags_occupancy
_atom_site_disorder_assembly
_atom_site_disorder_group
Ge1 Ge 0.09646(2) 0.14420(2) 0.21876(2) 0.01539(4) Uani 1 1 d . . . . .
Ge2 Ge 0.21793(2) 0.14757(2) 0.34267(2) 0.01461(4) Uani 1 1 d . . . . .
Si1 Si 0.28647(4) 0.28538(3) 0.25687(2) 0.01440(8) Uani 1 1 d . . . . .
Si2 Si 0.14604(4) 0.44967(3) 0.24990(3) 0.01701(8) Uani 1 1 d . . . . .
Si3 Si 0.54338(4) 0.24491(3) 0.24173(2) 0.01564(8) Uani 1 1 d . . . . .
N1 N 0.19895(12) 0.07521(10) 0.08040(7) 0.0187(3) Uani 1 1 d . . . . .
N2 N 0.14570(12) -0.04102(9) 0.16037(8) 0.0198(3) Uani 1 1 d . . . . .
N3 N -0.00831(11) 0.15053(9) 0.42624(7) 0.0167(2) Uani 1 1 d . . . . .
N4 N 0.16005(12) 0.26377(9) 0.47359(7) 0.0171(2) Uani 1 1 d . . . . .
C1 C 0.27963(13) 0.41059(11) 0.24158(8) 0.0155(3) Uani 1 1 d . . . . .
C2 C 0.39235(13) 0.46682(10) 0.21497(8) 0.0149(3) Uani 1 1 d . . . . .
C3 C 0.48411(13) 0.42016(11) 0.20967(8) 0.0150(3) Uani 1 1 d . . . . .
C4 C 0.44813(13) 0.32172(11) 0.22820(8) 0.0149(3) Uani 1 1 d . . . . .
C5 C 0.42452(14) 0.57117(11) 0.19081(9) 0.0178(3) Uani 1 1 d . . . . .
C6 C 0.37173(17) 0.58883(13) 0.12463(10) 0.0255(3) Uani 1 1 d . . . . .
H6 H 0.3168 0.5340 0.0938 0.031 Uiso 1 1 calc R U . . .
C7 C 0.3985(2) 0.68616(15) 0.10289(12) 0.0367(5) Uani 1 1 d . . . . .
H7 H 0.3618 0.6973 0.0575 0.044 Uiso 1 1 calc R U . . .
C8 C 0.4782(2) 0.76621(14) 0.14726(13) 0.0407(5) Uani 1 1 d . . . . .
H8 H 0.4957 0.8325 0.1327 0.049 Uiso 1 1 calc R U . . .
C9 C 0.5323(2) 0.75016(13) 0.21253(13) 0.0374(5) Uani 1 1 d . . . . .
H9 H 0.5876 0.8054 0.2429 0.045 Uiso 1 1 calc R U . . .
C10 C 0.50653(16) 0.65307(12) 0.23432(11) 0.0258(3) Uani 1 1 d . . . . .
H10 H 0.5451 0.6425 0.2792 0.031 Uiso 1 1 calc R U . . .
C11 C 0.60731(14) 0.47991(11) 0.18188(9) 0.0164(3) Uani 1 1 d . . . . .
C12 C 0.62242(16) 0.49572(13) 0.10498(10) 0.0261(3) Uani 1 1 d . . . . .
H12 H 0.5532 0.4714 0.0705 0.031 Uiso 1 1 calc R U . . .
C13 C 0.73764(18) 0.54674(14) 0.07797(11) 0.0335(4) Uani 1 1 d . . . . .
H13 H 0.7464 0.5569 0.0253 0.040 Uiso 1 1 calc R U . . .
C14 C 0.83921(16) 0.58269(13) 0.12694(11) 0.0299(4) Uani 1 1 d . . . . .
H14 H 0.9181 0.6154 0.1080 0.036 Uiso 1 1 calc R U . . .
C15 C 0.82570(15) 0.57086(13) 0.20376(11) 0.0267(4) Uani 1 1 d . . . . .
H15 H 0.8951 0.5973 0.2380 0.032 Uiso 1 1 calc R U . . .
C16 C 0.71025(14) 0.52009(12) 0.23105(10) 0.0216(3) Uani 1 1 d . . . . .
H16 H 0.7016 0.5128 0.2840 0.026 Uiso 1 1 calc R U . . .
C17 C 0.03686(15) 0.36326(12) 0.31488(10) 0.0221(3) Uani 1 1 d . . . . .
H17A H -0.0065 0.2983 0.2863 0.027 Uiso 1 1 calc R U . . .
H17B H 0.0853 0.3511 0.3571 0.027 Uiso 1 1 calc R U . . .
C18 C -0.05875(16) 0.39906(14) 0.34881(11) 0.0270(4) Uani 1 1 d . . . . .
H18A H -0.1030 0.4171 0.3080 0.040 Uiso 1 1 calc R U . . .
H18B H -0.0181 0.4577 0.3838 0.040 Uiso 1 1 calc R U . . .
H18C H -0.1165 0.3454 0.3765 0.040 Uiso 1 1 calc R U . . .
C19 C 0.18734(15) 0.58361(12) 0.28812(10) 0.0236(3) Uani 1 1 d . . . . .
H19A H 0.2397 0.6281 0.2512 0.028 Uiso 1 1 calc R U . . .
H19B H 0.1110 0.5971 0.2899 0.028 Uiso 1 1 calc R U . . .
C20 C 0.25281(18) 0.61352(14) 0.36619(12) 0.0329(4) Uani 1 1 d . . . . .
H20A H 0.3299 0.6025 0.3655 0.049 Uiso 1 1 calc R U . . .
H20B H 0.2008 0.5728 0.4042 0.049 Uiso 1 1 calc R U . . .
H20C H 0.2698 0.6844 0.3790 0.049 Uiso 1 1 calc R U . . .
C21 C 0.06202(16) 0.44372(13) 0.15639(10) 0.0253(3) Uani 1 1 d . . . . .
H21A H -0.0208 0.4419 0.1673 0.030 Uiso 1 1 calc R U . . .
H21B H 0.1051 0.5066 0.1314 0.030 Uiso 1 1 calc R U . . .
C22 C 0.04778(18) 0.35605(14) 0.09965(11) 0.0304(4) Uani 1 1 d . . . . .
H22A H 0.0053 0.3625 0.0530 0.046 Uiso 1 1 calc R U . . .
H22B H 0.0002 0.2930 0.1218 0.046 Uiso 1 1 calc R U . . .
H22C H 0.1288 0.3566 0.0878 0.046 Uiso 1 1 calc R U . . .
C23 C 0.45132(15) 0.11070(11) 0.20966(10) 0.0207(3) Uani 1 1 d . . . . .
H23A H 0.3766 0.0867 0.2392 0.025 Uiso 1 1 calc R U . . .
H23B H 0.4252 0.1079 0.1556 0.025 Uiso 1 1 calc R U . . .
C24 C 0.51964(18) 0.03957(13) 0.21831(13) 0.0343(4) Uani 1 1 d . . . . .
H24A H 0.5911 0.0601 0.1867 0.051 Uiso 1 1 calc R U . . .
H24B H 0.4650 -0.0288 0.2021 0.051 Uiso 1 1 calc R U . . .
H24C H 0.5464 0.0419 0.2716 0.051 Uiso 1 1 calc R U . . .
C25 C 0.57943(15) 0.24667(12) 0.34690(9) 0.0211(3) Uani 1 1 d . . . . .
H25A H 0.5074 0.1971 0.3694 0.025 Uiso 1 1 calc R U . . .
H25B H 0.6480 0.2234 0.3530 0.025 Uiso 1 1 calc R U . . .
C26 C 0.61321(16) 0.34618(13) 0.39340(10) 0.0247(3) Uani 1 1 d . . . . .
H26A H 0.5495 0.3734 0.3852 0.037 Uiso 1 1 calc R U . . .
H26B H 0.6915 0.3936 0.3774 0.037 Uiso 1 1 calc R U . . .
H26C H 0.6202 0.3353 0.4474 0.037 Uiso 1 1 calc R U . . .
C27 C 0.69016(15) 0.28104(12) 0.18979(10) 0.0226(3) Uani 1 1 d . . . . .
H27A H 0.7397 0.3523 0.2035 0.027 Uiso 1 1 calc R U . . .
H27B H 0.7368 0.2412 0.2079 0.027 Uiso 1 1 calc R U . . .
C28 C 0.67489(18) 0.26646(15) 0.10334(11) 0.0313(4) Uani 1 1 d . . . . .
H28A H 0.7556 0.2861 0.0815 0.047 Uiso 1 1 calc R U . . .
H28B H 0.6323 0.3080 0.0843 0.047 Uiso 1 1 calc R U . . .
H28C H 0.6270 0.1959 0.0887 0.047 Uiso 1 1 calc R U . . .
C29 C 0.15833(14) 0.05542(11) 0.15143(9) 0.0167(3) Uani 1 1 d . . . . .
C30 C 0.21268(15) -0.00854(13) 0.04522(10) 0.0246(3) Uani 1 1 d . . . . .
C31 C 0.17894(15) -0.08111(12) 0.09521(10) 0.0242(3) Uani 1 1 d . . . . .
C32 C 0.2550(2) -0.01395(17) -0.03379(12) 0.0430(5) Uani 1 1 d . . . . .
H32A H 0.2036 0.0050 -0.0695 0.064 Uiso 1 1 calc R U . . .
H32B H 0.2486 -0.0824 -0.0474 0.064 Uiso 1 1 calc R U . . .
H32C H 0.3402 0.0320 -0.0361 0.064 Uiso 1 1 calc R U . . .
C33 C 0.17349(19) -0.18621(14) 0.08471(13) 0.0367(5) Uani 1 1 d . . . . .
H33A H 0.2410 -0.1930 0.1143 0.055 Uiso 1 1 calc R U . . .
H33B H 0.1804 -0.2022 0.0309 0.055 Uiso 1 1 calc R U . . .
H33C H 0.0954 -0.2324 0.1021 0.055 Uiso 1 1 calc R U . . .
C34 C 0.21428(15) 0.17116(12) 0.04714(9) 0.0218(3) Uani 1 1 d . . . . .
H34 H 0.2012 0.2147 0.0891 0.026 Uiso 1 1 calc R U . . .
C35 C 0.34234(19) 0.22612(17) 0.02193(15) 0.0437(5) Uani 1 1 d . . . . .
H35A H 0.4013 0.2333 0.0640 0.066 Uiso 1 1 calc R U . . .
H35B H 0.3501 0.2925 0.0065 0.066 Uiso 1 1 calc R U . . .
H35C H 0.3587 0.1882 -0.0211 0.066 Uiso 1 1 calc R U . . .
C36 C 0.1146(2) 0.15636(18) -0.01258(15) 0.0525(7) Uani 1 1 d . . . . .
H36A H 0.1233 0.1142 -0.0555 0.079 Uiso 1 1 calc R U . . .
H36B H 0.1210 0.2215 -0.0301 0.079 Uiso 1 1 calc R U . . .
H36C H 0.0346 0.1238 0.0091 0.079 Uiso 1 1 calc R U . . .
C37 C 0.09570(19) -0.09177(12) 0.22997(10) 0.0286(4) Uani 1 1 d . . . . .
H37 H 0.1062 -0.0372 0.2698 0.034 Uiso 1 1 calc R U . . .
C38 C 0.1658(3) -0.15246(17) 0.26040(15) 0.0523(6) Uani 1 1 d . . . . .
H38A H 0.1422 -0.2161 0.2302 0.078 Uiso 1 1 calc R U . . .
H38B H 0.1466 -0.1656 0.3135 0.078 Uiso 1 1 calc R U . . .
H38C H 0.2538 -0.1149 0.2571 0.078 Uiso 1 1 calc R U . . .
C39 C -0.0409(2) -0.15014(14) 0.21970(12) 0.0363(4) Uani 1 1 d . . . . .
H39A H -0.0813 -0.1055 0.2039 0.054 Uiso 1 1 calc R U . . .
H39B H -0.0730 -0.1780 0.2678 0.054 Uiso 1 1 calc R U . . .
H39C H -0.0566 -0.2047 0.1808 0.054 Uiso 1 1 calc R U . . .
C40 C 0.11389(13) 0.19141(10) 0.41652(8) 0.0150(3) Uani 1 1 d . . . . .
C41 C -0.03940(15) 0.19926(12) 0.48773(9) 0.0206(3) Uani 1 1 d . . . . .
C42 C 0.06586(15) 0.27060(12) 0.51718(9) 0.0210(3) Uani 1 1 d . . . . .
C43 C -0.16685(17) 0.17566(16) 0.51265(11) 0.0337(4) Uani 1 1 d . . . . .
H43A H -0.2142 0.1938 0.4737 0.051 Uiso 1 1 calc R U . . .
H43B H -0.1646 0.2138 0.5605 0.051 Uiso 1 1 calc R U . . .
H43C H -0.2053 0.1039 0.5201 0.051 Uiso 1 1 calc R U . . .
C44 C 0.08255(19) 0.34455(15) 0.58302(11) 0.0348(4) Uani 1 1 d . . . . .
H44A H 0.1220 0.3263 0.6262 0.052 Uiso 1 1 calc R U . . .
H44B H 0.0026 0.3442 0.5973 0.052 Uiso 1 1 calc R U . . .
H44C H 0.1340 0.4116 0.5687 0.052 Uiso 1 1 calc R U . . .
C45 C -0.09027(14) 0.06198(11) 0.37924(9) 0.0193(3) Uani 1 1 d . . . . .
H45 H -0.0410 0.0522 0.3365 0.023 Uiso 1 1 calc R U . . .
C46 C -0.12629(17) -0.03261(13) 0.42293(11) 0.0276(4) Uani 1 1 d . . . . .
H46A H -0.0526 -0.0442 0.4385 0.041 Uiso 1 1 calc R U . . .
H46B H -0.1800 -0.0898 0.3904 0.041 Uiso 1 1 calc R U . . .
H46C H -0.1694 -0.0246 0.4681 0.041 Uiso 1 1 calc R U . . .
C47 C -0.19943(17) 0.07797(15) 0.34297(12) 0.0323(4) Uani 1 1 d . . . . .
H47A H -0.2603 0.0724 0.3811 0.048 Uiso 1 1 calc R U . . .
H47B H -0.2360 0.0271 0.3014 0.048 Uiso 1 1 calc R U . . .
H47C H -0.1723 0.1447 0.3230 0.048 Uiso 1 1 calc R U . . .
C48 C 0.29294(14) 0.32412(12) 0.48365(9) 0.0207(3) Uani 1 1 d . . . . .
H48 H 0.3349 0.2913 0.4492 0.025 Uiso 1 1 calc R U . . .
C49 C 0.34311(17) 0.32319(14) 0.56372(10) 0.0293(4) Uani 1 1 d . . . . .
H49A H 0.3180 0.3666 0.5982 0.044 Uiso 1 1 calc R U . . .
H49B H 0.4326 0.3477 0.5641 0.044 Uiso 1 1 calc R U . . .
H49C H 0.3110 0.2547 0.5804 0.044 Uiso 1 1 calc R U . . .
C50 C 0.32374(17) 0.42919(13) 0.45768(11) 0.0286(4) Uani 1 1 d . . . . .
H50A H 0.2923 0.4256 0.4053 0.043 Uiso 1 1 calc R U . . .
H50B H 0.4127 0.4648 0.4602 0.043 Uiso 1 1 calc R U . . .
H50C H 0.2861 0.4651 0.4908 0.043 Uiso 1 1 calc R U . . .
C51 C 0.4901(4) 0.0199(3) 0.4948(3) 0.102(2) Uani 0.5 1 d G U P A -1
C52 C 0.4403(3) -0.0081(3) 0.4212(2) 0.0671(16) Uani 0.5 1 d G U P A -1
H52 H 0.3996 0.0292 0.3975 0.081 Uiso 0.5 1 calc R U P A -1
C53 C 0.4501(4) -0.0908(3) 0.3825(2) 0.110(2) Uani 0.5 1 d G U P A -1
H53 H 0.4161 -0.1099 0.3322 0.132 Uiso 0.5 1 calc R U P A -1
C54 C 0.5098(4) -0.1454(3) 0.4173(3) 0.0773(19) Uani 0.5 1 d G U P A -1
H54 H 0.5165 -0.2019 0.3908 0.093 Uiso 0.5 1 calc R U P A -1
C55 C 0.5595(4) -0.1174(3) 0.4908(3) 0.0708(18) Uani 0.5 1 d G U P A -1
H55 H 0.6003 -0.1547 0.5146 0.085 Uiso 0.5 1 calc R U P A -1
C56 C 0.5497(3) -0.0348(3) 0.5296(2) 0.0507(13) Uani 0.5 1 d G U P A -1
H56 H 0.5838 -0.0156 0.5799 0.061 Uiso 0.5 1 calc R U P A -1
C57 C 0.4924(7) 0.1107(5) 0.5437(7) 0.111(3) Uani 0.5 1 d . U P A -1
H57A H 0.5455 0.1720 0.5215 0.166 Uiso 0.5 1 calc R U P A -1
H57B H 0.5239 0.1080 0.5951 0.166 Uiso 0.5 1 calc R U P A -1
H57C H 0.4093 0.1104 0.5460 0.166 Uiso 0.5 1 calc R U P A -1

loop_
_atom_site_aniso_label
_atom_site_aniso_U_11
_atom_site_aniso_U_22
_atom_site_aniso_U_33
_atom_site_aniso_U_23
_atom_site_aniso_U_13
_atom_site_aniso_U_12
Ge1 0.01466(7) 0.01333(7) 0.01644(8) -0.00100(5) 0.00007(6) 0.00351(6)
Ge2 0.01510(7) 0.01272(7) 0.01554(7) -0.00137(5) 0.00088(6) 0.00492(6)
Si1 0.01258(18) 0.01160(17) 0.01877(19) -0.00059(14) 0.00240(15) 0.00435(14)
Si2 0.01472(19) 0.01488(18) 0.0232(2) 0.00073(15) 0.00294(16) 0.00757(15)
Si3 0.01356(18) 0.01442(18) 0.0197(2) -0.00274(15) -0.00006(15) 0.00665(15)
N1 0.0174(6) 0.0190(6) 0.0187(6) -0.0012(5) 0.0012(5) 0.0058(5)
N2 0.0216(6) 0.0145(6) 0.0215(6) -0.0026(5) -0.0043(5) 0.0053(5)
N3 0.0144(6) 0.0164(6) 0.0173(6) 0.0008(5) 0.0019(5) 0.0037(5)
N4 0.0165(6) 0.0147(6) 0.0173(6) -0.0029(5) 0.0015(5) 0.0031(5)
C1 0.0143(6) 0.0142(6) 0.0184(7) -0.0022(5) 0.0007(5) 0.0061(5)
C2 0.0159(7) 0.0121(6) 0.0165(7) -0.0009(5) 0.0003(5) 0.0051(5)
C3 0.0142(6) 0.0148(6) 0.0158(6) -0.0015(5) 0.0012(5) 0.0055(5)
C4 0.0135(6) 0.0147(6) 0.0166(7) -0.0018(5) 0.0017(5) 0.0057(5)
C5 0.0187(7) 0.0151(6) 0.0213(7) 0.0029(5) 0.0070(6) 0.0078(6)
C6 0.0332(9) 0.0276(8) 0.0213(8) 0.0041(6) 0.0055(7) 0.0174(7)
C7 0.0556(13) 0.0390(11) 0.0320(10) 0.0181(8) 0.0191(9) 0.0338(10)
C8 0.0588(14) 0.0237(9) 0.0499(13) 0.0180(8) 0.0324(11) 0.0239(9)
C9 0.0388(11) 0.0155(8) 0.0533(13) -0.0015(8) 0.0141(10) 0.0044(7)
C10 0.0245(8) 0.0166(7) 0.0340(9) -0.0007(6) 0.0039(7) 0.0051(6)
C11 0.0160(7) 0.0129(6) 0.0200(7) -0.0007(5) 0.0036(5) 0.0052(5)
C12 0.0248(8) 0.0254(8) 0.0213(8) -0.0005(6) 0.0029(6) 0.0015(7)
C13 0.0345(10) 0.0307(9) 0.0255(9) 0.0011(7) 0.0128(8) 0.0003(8)
C14 0.0221(8) 0.0199(8) 0.0415(10) -0.0007(7) 0.0149(8) 0.0002(6)
C15 0.0157(7) 0.0204(8) 0.0400(10) 0.0012(7) 0.0007(7) 0.0023(6)
C16 0.0170(7) 0.0207(7) 0.0248(8) 0.0016(6) 0.0014(6) 0.0044(6)
C17 0.0183(7) 0.0187(7) 0.0304(9) 0.0029(6) 0.0067(6) 0.0076(6)
C18 0.0222(8) 0.0295(9) 0.0321(9) 0.0031(7) 0.0079(7) 0.0124(7)
C19 0.0222(8) 0.0163(7) 0.0351(9) 0.0016(6) 0.0068(7) 0.0103(6)
C20 0.0314(10) 0.0227(8) 0.0435(11) -0.0107(8) 0.0004(8) 0.0103(7)
C21 0.0228(8) 0.0273(8) 0.0304(9) 0.0041(7) 0.0009(7) 0.0145(7)
C22 0.0344(10) 0.0307(9) 0.0262(9) 0.0009(7) -0.0043(7) 0.0127(8)
C23 0.0188(7) 0.0174(7) 0.0266(8) -0.0052(6) -0.0024(6) 0.0085(6)
C24 0.0289(9) 0.0194(8) 0.0567(13) -0.0078(8) -0.0046(9) 0.0130(7)
C25 0.0205(7) 0.0205(7) 0.0222(8) -0.0020(6) -0.0016(6) 0.0081(6)
C26 0.0245(8) 0.0255(8) 0.0225(8) -0.0058(6) -0.0003(6) 0.0083(7)
C27 0.0172(7) 0.0229(7) 0.0294(8) -0.0033(6) 0.0027(6) 0.0100(6)
C28 0.0298(9) 0.0358(10) 0.0307(9) -0.0010(8) 0.0100(8) 0.0150(8)
C29 0.0154(7) 0.0148(6) 0.0181(7) -0.0019(5) -0.0031(5) 0.0043(5)
C30 0.0212(8) 0.0258(8) 0.0259(8) -0.0087(6) 0.0009(6) 0.0090(6)
C31 0.0212(8) 0.0205(7) 0.0301(9) -0.0088(6) -0.0025(7) 0.0084(6)
C32 0.0501(13) 0.0435(12) 0.0353(11) -0.0078(9) 0.0177(10) 0.0180(10)
C33 0.0365(11) 0.0210(8) 0.0526(13) -0.0107(8) 0.0019(9) 0.0125(8)
C34 0.0226(8) 0.0219(7) 0.0196(7) 0.0042(6) 0.0020(6) 0.0063(6)
C35 0.0312(11) 0.0388(11) 0.0600(15) 0.0199(10) 0.0174(10) 0.0091(9)
C36 0.0526(14) 0.0379(12) 0.0589(15) 0.0084(11) -0.0301(12) 0.0089(11)
C37 0.0467(11) 0.0148(7) 0.0205(8) 0.0008(6) -0.0028(7) 0.0073(7)
C38 0.0667(17) 0.0349(11) 0.0553(15) 0.0164(10) -0.0127(12) 0.0184(11)
C39 0.0462(12) 0.0251(9) 0.0312(10) 0.0030(7) 0.0109(9) 0.0052(8)
C40 0.0142(6) 0.0132(6) 0.0160(6) 0.0002(5) 0.0002(5) 0.0034(5)
C41 0.0199(7) 0.0233(7) 0.0199(7) 0.0022(6) 0.0062(6) 0.0091(6)
C42 0.0229(8) 0.0209(7) 0.0194(7) -0.0018(6) 0.0050(6) 0.0086(6)
C43 0.0237(9) 0.0437(11) 0.0336(10) -0.0008(8) 0.0109(8) 0.0125(8)
C44 0.0387(11) 0.0330(10) 0.0295(10) -0.0114(8) 0.0085(8) 0.0111(8)
C45 0.0141(7) 0.0181(7) 0.0206(7) 0.0013(6) -0.0016(6) 0.0003(5)
C46 0.0253(8) 0.0209(8) 0.0301(9) 0.0037(7) -0.0018(7) 0.0012(7)
C47 0.0221(8) 0.0322(9) 0.0377(10) 0.0026(8) -0.0096(7) 0.0051(7)
C48 0.0171(7) 0.0188(7) 0.0206(7) -0.0048(6) -0.0011(6) 0.0009(6)
C49 0.0279(9) 0.0281(9) 0.0254(9) -0.0017(7) -0.0068(7) 0.0037(7)
C50 0.0296(9) 0.0193(8) 0.0274(9) -0.0028(6) -0.0028(7) -0.0012(7)
C51 0.014(3) 0.075(4) 0.217(6) 0.078(4) 0.011(3) 0.010(2)
C52 0.034(3) 0.055(3) 0.118(5) 0.050(3) 0.027(3) 0.016(2)
C53 0.060(4) 0.085(4) 0.175(7) 0.060(4) 0.047(4) 0.009(3)
C54 0.033(3) 0.044(3) 0.150(5) 0.005(3) 0.019(3) 0.008(2)
C55 0.062(4) 0.055(3) 0.087(4) 0.018(3) 0.042(3) 0.008(3)
C56 0.028(3) 0.059(3) 0.061(3) 0.017(2) 0.008(2) 0.009(2)
C57 0.044(4) 0.041(3) 0.256(10) 0.042(5) 0.082(5) 0.018(3)

loop_
_atom_type_symbol
_atom_type_description
_atom_type_scat_dispersion_real
_atom_type_scat_dispersion_imag
_atom_type_scat_source
C C 0.0033 0.0016 'International Tables Vol C Tables 4.2.6.8 and 6.1.1.4'
H H 0.0000 0.0000 'International Tables Vol C Tables 4.2.6.8 and 6.1.1.4'
N N 0.0061 0.0033 'International Tables Vol C Tables 4.2.6.8 and 6.1.1.4'
Si Si 0.0817 0.0704 'International Tables Vol C Tables 4.2.6.8 and 6.1.1.4'
Ge Ge 0.1547 1.8001 'International Tables Vol C Tables 4.2.6.8 and 6.1.1.4'

loop_
_geom_angle_atom_site_label_1
_geom_angle_atom_site_label_2
_geom_angle_atom_site_label_3
_geom_angle
_geom_angle_site_symmetry_1
_geom_angle_site_symmetry_3
_geom_angle_publ_flag
C29 Ge1 Si1 102.10(4) . . ?
C29 Ge1 Ge2 98.83(4) . . ?
Si1 Ge1 Ge2 58.500(11) . . ?
C40 Ge2 Si1 103.06(4) . . ?
C40 Ge2 Ge1 98.30(4) . . ?
Si1 Ge2 Ge1 58.276(11) . . ?
C4 Si1 C1 94.54(6) . . ?
C4 Si1 Ge1 133.28(5) . . ?
C1 Si1 Ge1 113.83(5) . . ?
C4 Si1 Ge2 115.01(5) . . ?
C1 Si1 Ge2 141.71(5) . . ?
Ge1 Si1 Ge2 63.224(11) . . ?
C1 Si2 C17 107.52(7) . . ?
C1 Si2 C21 113.68(7) . . ?
C17 Si2 C21 108.56(8) . . ?
C1 Si2 C19 114.13(7) . . ?
C17 Si2 C19 109.12(7) . . ?
C21 Si2 C19 103.66(8) . . ?
C4 Si3 C23 109.37(7) . . ?
C4 Si3 C27 117.10(7) . . ?
C23 Si3 C27 106.01(7) . . ?
C4 Si3 C25 108.22(7) . . ?
C23 Si3 C25 106.63(7) . . ?
C27 Si3 C25 109.04(8) . . ?
C29 N1 C30 110.29(13) . . ?
C29 N1 C34 121.65(13) . . ?
C30 N1 C34 127.87(14) . . ?
C29 N2 C31 110.35(14) . . ?
C29 N2 C37 121.34(13) . . ?
C31 N2 C37 128.21(14) . . ?
C40 N3 C41 110.41(13) . . ?
C40 N3 C45 122.09(12) . . ?
C41 N3 C45 127.38(13) . . ?
C40 N4 C42 110.30(13) . . ?
C40 N4 C48 121.82(12) . . ?
C42 N4 C48 127.87(13) . . ?
C2 C1 Si2 126.21(11) . . ?
C2 C1 Si1 105.10(10) . . ?
Si2 C1 Si1 128.40(8) . . ?
C1 C2 C3 117.67(13) . . ?
C1 C2 C5 123.28(13) . . ?
C3 C2 C5 119.05(12) . . ?
C4 C3 C2 117.12(13) . . ?
C4 C3 C11 124.15(13) . . ?
C2 C3 C11 118.69(12) . . ?
C3 C4 Si3 128.99(11) . . ?
C3 C4 Si1 105.49(10) . . ?
Si3 C4 Si1 124.52(8) . . ?
C6 C5 C10 118.38(15) . . ?
C6 C5 C2 120.43(14) . . ?
C10 C5 C2 121.18(15) . . ?
C5 C6 C7 120.78(18) . . ?
C5 C6 H6 119.6 . . ?
C7 C6 H6 119.6 . . ?
C8 C7 C6 120.00(19) . . ?
C8 C7 H7 120.0 . . ?
C6 C7 H7 120.0 . . ?
C9 C8 C7 120.06(17) . . ?
C9 C8 H8 120.0 . . ?
C7 C8 H8 120.0 . . ?
C8 C9 C10 120.21(19) . . ?
C8 C9 H9 119.9 . . ?
C10 C9 H9 119.9 . . ?
C9 C10 C5 120.55(18) . . ?
C9 C10 H10 119.7 . . ?
C5 C10 H10 119.7 . . ?
C12 C11 C16 117.94(14) . . ?
C12 C11 C3 120.31(14) . . ?
C16 C11 C3 121.74(14) . . ?
C13 C12 C11 120.80(17) . . ?
C13 C12 H12 119.6 . . ?
C11 C12 H12 119.6 . . ?
C14 C13 C12 120.53(17) . . ?
C14 C13 H13 119.7 . . ?
C12 C13 H13 119.7 . . ?
C13 C14 C15 119.59(16) . . ?
C13 C14 H14 120.2 . . ?
C15 C14 H14 120.2 . . ?
C14 C15 C16 119.98(17) . . ?
C14 C15 H15 120.0 . . ?
C16 C15 H15 120.0 . . ?
C11 C16 C15 121.07(16) . . ?
C11 C16 H16 119.5 . . ?
C15 C16 H16 119.5 . . ?
C18 C17 Si2 116.34(12) . . ?
C18 C17 H17A 108.2 . . ?
Si2 C17 H17A 108.2 . . ?
C18 C17 H17B 108.2 . . ?
Si2 C17 H17B 108.2 . . ?
H17A C17 H17B 107.4 . . ?
C17 C18 H18A 109.5 . . ?
C17 C18 H18B 109.5 . . ?
H18A C18 H18B 109.5 . . ?
C17 C18 H18C 109.5 . . ?
H18A C18 H18C 109.5 . . ?
H18B C18 H18C 109.5 . . ?
C20 C19 Si2 117.57(12) . . ?
C20 C19 H19A 107.9 . . ?
Si2 C19 H19A 107.9 . . ?
C20 C19 H19B 107.9 . . ?
Si2 C19 H19B 107.9 . . ?
H19A C19 H19B 107.2 . . ?
C19 C20 H20A 109.5 . . ?
C19 C20 H20B 109.5 . . ?
H20A C20 H20B 109.5 . . ?
C19 C20 H20C 109.5 . . ?
H20A C20 H20C 109.5 . . ?
H20B C20 H20C 109.5 . . ?
C22 C21 Si2 117.25(12) . . ?
C22 C21 H21A 108.0 . . ?
Si2 C21 H21A 108.0 . . ?
C22 C21 H21B 108.0 . . ?
Si2 C21 H21B 108.0 . . ?
H21A C21 H21B 107.2 . . ?
C21 C22 H22A 109.5 . . ?
C21 C22 H22B 109.5 . . ?
H22A C22 H22B 109.5 . . ?
C21 C22 H22C 109.5 . . ?
H22A C22 H22C 109.5 . . ?
H22B C22 H22C 109.5 . . ?
C24 C23 Si3 114.41(12) . . ?
C24 C23 H23A 108.7 . . ?
Si3 C23 H23A 108.7 . . ?
C24 C23 H23B 108.7 . . ?
Si3 C23 H23B 108.7 . . ?
H23A C23 H23B 107.6 . . ?
C23 C24 H24A 109.5 . . ?
C23 C24 H24B 109.5 . . ?
H24A C24 H24B 109.5 . . ?
C23 C24 H24C 109.5 . . ?
H24A C24 H24C 109.5 . . ?
H24B C24 H24C 109.5 . . ?
C26 C25 Si3 117.70(12) . . ?
C26 C25 H25A 107.9 . . ?
Si3 C25 H25A 107.9 . . ?
C26 C25 H25B 107.9 . . ?
Si3 C25 H25B 107.9 . . ?
H25A C25 H25B 107.2 . . ?
C25 C26 H26A 109.5 . . ?
C25 C26 H26B 109.5 . . ?
H26A C26 H26B 109.5 . . ?
C25 C26 H26C 109.5 . . ?
H26A C26 H26C 109.5 . . ?
H26B C26 H26C 109.5 . . ?
C28 C27 Si3 115.40(12) . . ?
C28 C27 H27A 108.4 . . ?
Si3 C27 H27A 108.4 . . ?
C28 C27 H27B 108.4 . . ?
Si3 C27 H27B 108.4 . . ?
H27A C27 H27B 107.5 . . ?
C27 C28 H28A 109.5 . . ?
C27 C28 H28B 109.5 . . ?
H28A C28 H28B 109.5 . . ?
C27 C28 H28C 109.5 . . ?
H28A C28 H28C 109.5 . . ?
H28B C28 H28C 109.5 . . ?
N1 C29 N2 105.50(13) . . ?
N1 C29 Ge1 125.20(11) . . ?
N2 C29 Ge1 128.14(11) . . ?
C31 C30 N1 106.85(14) . . ?
C31 C30 C32 128.20(16) . . ?
N1 C30 C32 124.94(17) . . ?
C30 C31 N2 107.00(14) . . ?
C30 C31 C33 128.32(17) . . ?
N2 C31 C33 124.66(17) . . ?
C30 C32 H32A 109.5 . . ?
C30 C32 H32B 109.5 . . ?
H32A C32 H32B 109.5 . . ?
C30 C32 H32C 109.5 . . ?
H32A C32 H32C 109.5 . . ?
H32B C32 H32C 109.5 . . ?
C31 C33 H33A 109.5 . . ?
C31 C33 H33B 109.5 . . ?
H33A C33 H33B 109.5 . . ?
C31 C33 H33C 109.5 . . ?
H33A C33 H33C 109.5 . . ?
H33B C33 H33C 109.5 . . ?
N1 C34 C36 110.57(15) . . ?
N1 C34 C35 113.01(15) . . ?
C36 C34 C35 114.60(18) . . ?
N1 C34 H34 106.0 . . ?
C36 C34 H34 106.0 . . ?
C35 C34 H34 106.0 . . ?
C34 C35 H35A 109.5 . . ?
C34 C35 H35B 109.5 . . ?
H35A C35 H35B 109.5 . . ?
C34 C35 H35C 109.5 . . ?
H35A C35 H35C 109.5 . . ?
H35B C35 H35C 109.5 . . ?
C34 C36 H36A 109.5 . . ?
C34 C36 H36B 109.5 . . ?
H36A C36 H36B 109.5 . . ?
C34 C36 H36C 109.5 . . ?
H36A C36 H36C 109.5 . . ?
H36B C36 H36C 109.5 . . ?
N2 C37 C39 111.05(15) . . ?
N2 C37 C38 113.64(18) . . ?
C39 C37 C38 113.56(17) . . ?
N2 C37 H37 105.9 . . ?
C39 C37 H37 105.9 . . ?
C38 C37 H37 105.9 . . ?
C37 C38 H38A 109.5 . . ?
C37 C38 H38B 109.5 . . ?
H38A C38 H38B 109.5 . . ?
C37 C38 H38C 109.5 . . ?
H38A C38 H38C 109.5 . . ?
H38B C38 H38C 109.5 . . ?
C37 C39 H39A 109.5 . . ?
C37 C39 H39B 109.5 . . ?
H39A C39 H39B 109.5 . . ?
C37 C39 H39C 109.5 . . ?
H39A C39 H39C 109.5 . . ?
H39B C39 H39C 109.5 . . ?
N3 C40 N4 105.55(12) . . ?
N3 C40 Ge2 129.61(11) . . ?
N4 C40 Ge2 124.42(11) . . ?
C42 C41 N3 106.93(13) . . ?
C42 C41 C43 128.51(15) . . ?
N3 C41 C43 124.54(15) . . ?
C41 C42 N4 106.76(13) . . ?
C41 C42 C44 128.30(15) . . ?
N4 C42 C44 124.94(15) . . ?
C41 C43 H43A 109.5 . . ?
C41 C43 H43B 109.5 . . ?
H43A C43 H43B 109.5 . . ?
C41 C43 H43C 109.5 . . ?
H43A C43 H43C 109.5 . . ?
H43B C43 H43C 109.5 . . ?
C42 C44 H44A 109.5 . . ?
C42 C44 H44B 109.5 . . ?
H44A C44 H44B 109.5 . . ?
C42 C44 H44C 109.5 . . ?
H44A C44 H44C 109.5 . . ?
H44B C44 H44C 109.5 . . ?
N3 C45 C47 113.00(14) . . ?
N3 C45 C46 111.36(13) . . ?
C47 C45 C46 113.20(14) . . ?
N3 C45 H45 106.2 . . ?
C47 C45 H45 106.2 . . ?
C46 C45 H45 106.2 . . ?
C45 C46 H46A 109.5 . . ?
C45 C46 H46B 109.5 . . ?
H46A C46 H46B 109.5 . . ?
C45 C46 H46C 109.5 . . ?
H46A C46 H46C 109.5 . . ?
H46B C46 H46C 109.5 . . ?
C45 C47 H47A 109.5 . . ?
C45 C47 H47B 109.5 . . ?
H47A C47 H47B 109.5 . . ?
C45 C47 H47C 109.5 . . ?
H47A C47 H47C 109.5 . . ?
H47B C47 H47C 109.5 . . ?
N4 C48 C50 111.52(14) . . ?
N4 C48 C49 112.64(13) . . ?
C50 C48 C49 112.77(14) . . ?
N4 C48 H48 106.5 . . ?
C50 C48 H48 106.5 . . ?
C49 C48 H48 106.5 . . ?
C48 C49 H49A 109.5 . . ?
C48 C49 H49B 109.5 . . ?
H49A C49 H49B 109.5 . . ?
C48 C49 H49C 109.5 . . ?
H49A C49 H49C 109.5 . . ?
H49B C49 H49C 109.5 . . ?
C48 C50 H50A 109.5 . . ?
C48 C50 H50B 109.5 . . ?
H50A C50 H50B 109.5 . . ?
C48 C50 H50C 109.5 . . ?
H50A C50 H50C 109.5 . . ?
H50B C50 H50C 109.5 . . ?
C52 C51 C56 120.0 . . ?
C52 C51 C57 126.6(5) . . ?
C56 C51 C57 113.3(5) . . ?
C51 C52 C53 120.0 . . ?
C51 C52 H52 120.0 . . ?
C53 C52 H52 120.0 . . ?
C52 C53 C54 120.0 . . ?
C52 C53 H53 120.0 . . ?
C54 C53 H53 120.0 . . ?
C55 C54 C53 120.0 . . ?
C55 C54 H54 120.0 . . ?
C53 C54 H54 120.0 . . ?
C56 C55 C54 120.0 . . ?
C56 C55 H55 120.0 . . ?
C54 C55 H55 120.0 . . ?
C55 C56 C51 120.0 . . ?
C55 C56 H56 120.0 . . ?
C51 C56 H56 120.0 . . ?
C51 C57 H57A 109.5 . . ?
C51 C57 H57B 109.5 . . ?
H57A C57 H57B 109.5 . . ?
C51 C57 H57C 109.5 . . ?
H57A C57 H57C 109.5 . . ?
H57B C57 H57C 109.5 . . ?

loop_
_geom_bond_atom_site_label_1
_geom_bond_atom_site_label_2
_geom_bond_distance
_geom_bond_site_symmetry_2
_geom_bond_publ_flag
Ge1 C29 2.0443(15) . ?
Ge1 Si1 2.4533(4) . ?
Ge1 Ge2 2.5750(2) . ?
Ge2 C40 2.0447(14) . ?
Ge2 Si1 2.4592(4) . ?
Si1 C4 1.8684(15) . ?
Si1 C1 1.8701(15) . ?
Si2 C1 1.8674(15) . ?
Si2 C17 1.8807(16) . ?
Si2 C21 1.8870(18) . ?
Si2 C19 1.8936(16) . ?
Si3 C4 1.8675(15) . ?
Si3 C23 1.8838(16) . ?
Si3 C27 1.8858(16) . ?
Si3 C25 1.8919(17) . ?
N1 C29 1.358(2) . ?
N1 C30 1.397(2) . ?
N1 C34 1.480(2) . ?
N2 C29 1.3605(19) . ?
N2 C31 1.392(2) . ?
N2 C37 1.481(2) . ?
N3 C40 1.3570(19) . ?
N3 C41 1.3948(19) . ?
N3 C45 1.482(2) . ?
N4 C40 1.3608(18) . ?
N4 C42 1.3964(19) . ?
N4 C48 1.483(2) . ?
C1 C2 1.381(2) . ?
C2 C3 1.475(2) . ?
C2 C5 1.495(2) . ?
C3 C4 1.381(2) . ?
C3 C11 1.495(2) . ?
C5 C6 1.389(2) . ?
C5 C10 1.396(2) . ?
C6 C7 1.395(2) . ?
C6 H6 0.9500 . ?
C7 C8 1.379(3) . ?
C7 H7 0.9500 . ?
C8 C9 1.375(3) . ?
C8 H8 0.9500 . ?
C9 C10 1.394(2) . ?
C9 H9 0.9500 . ?
C10 H10 0.9500 . ?
C11 C12 1.392(2) . ?
C11 C16 1.393(2) . ?
C12 C13 1.391(2) . ?
C12 H12 0.9500 . ?
C13 C14 1.377(3) . ?
C13 H13 0.9500 . ?
C14 C15 1.381(3) . ?
C14 H14 0.9500 . ?
C15 C16 1.394(2) . ?
C15 H15 0.9500 . ?
C16 H16 0.9500 . ?
C17 C18 1.528(2) . ?
C17 H17A 0.9900 . ?
C17 H17B 0.9900 . ?
C18 H18A 0.9800 . ?
C18 H18B 0.9800 . ?
C18 H18C 0.9800 . ?
C19 C20 1.525(3) . ?
C19 H19A 0.9900 . ?
C19 H19B 0.9900 . ?
C20 H20A 0.9800 . ?
C20 H20B 0.9800 . ?
C20 H20C 0.9800 . ?
C21 C22 1.531(2) . ?
C21 H21A 0.9900 . ?
C21 H21B 0.9900 . ?
C22 H22A 0.9800 . ?
C22 H22B 0.9800 . ?
C22 H22C 0.9800 . ?
C23 C24 1.533(2) . ?
C23 H23A 0.9900 . ?
C23 H23B 0.9900 . ?
C24 H24A 0.9800 . ?
C24 H24B 0.9800 . ?
C24 H24C 0.9800 . ?
C25 C26 1.530(2) . ?
C25 H25A 0.9900 . ?
C25 H25B 0.9900 . ?
C26 H26A 0.9800 . ?
C26 H26B 0.9800 . ?
C26 H26C 0.9800 . ?
C27 C28 1.528(3) . ?
C27 H27A 0.9900 . ?
C27 H27B 0.9900 . ?
C28 H28A 0.9800 . ?
C28 H28B 0.9800 . ?
C28 H28C 0.9800 . ?
C30 C31 1.352(3) . ?
C30 C32 1.501(3) . ?
C31 C33 1.496(2) . ?
C32 H32A 0.9800 . ?
C32 H32B 0.9800 . ?
C32 H32C 0.9800 . ?
C33 H33A 0.9800 . ?
C33 H33B 0.9800 . ?
C33 H33C 0.9800 . ?
C34 C36 1.508(3) . ?
C34 C35 1.510(2) . ?
C34 H34 1.0000 . ?
C35 H35A 0.9800 . ?
C35 H35B 0.9800 . ?
C35 H35C 0.9800 . ?
C36 H36A 0.9800 . ?
C36 H36B 0.9800 . ?
C36 H36C 0.9800 . ?
C37 C39 1.515(3) . ?
C37 C38 1.517(3) . ?
C37 H37 1.0000 . ?
C38 H38A 0.9800 . ?
C38 H38B 0.9800 . ?
C38 H38C 0.9800 . ?
C39 H39A 0.9800 . ?
C39 H39B 0.9800 . ?
C39 H39C 0.9800 . ?
C41 C42 1.355(2) . ?
C41 C43 1.494(2) . ?
C42 C44 1.498(2) . ?
C43 H43A 0.9800 . ?
C43 H43B 0.9800 . ?
C43 H43C 0.9800 . ?
C44 H44A 0.9800 . ?
C44 H44B 0.9800 . ?
C44 H44C 0.9800 . ?
C45 C47 1.522(2) . ?
C45 C46 1.524(2) . ?
C45 H45 1.0000 . ?
C46 H46A 0.9800 . ?
C46 H46B 0.9800 . ?
C46 H46C 0.9800 . ?
C47 H47A 0.9800 . ?
C47 H47B 0.9800 . ?
C47 H47C 0.9800 . ?
C48 C50 1.518(2) . ?
C48 C49 1.522(2) . ?
C48 H48 1.0000 . ?
C49 H49A 0.9800 . ?
C49 H49B 0.9800 . ?
C49 H49C 0.9800 . ?
C50 H50A 0.9800 . ?
C50 H50B 0.9800 . ?
C50 H50C 0.9800 . ?
C51 C52 1.3900 . ?
C51 C56 1.3900 . ?
C51 C57 1.526(9) . ?
C52 C53 1.3900 . ?
C52 H52 0.9500 . ?
C53 C54 1.3900 . ?
C53 H53 0.9500 . ?
C54 C55 1.3900 . ?
C54 H54 0.9500 . ?
C55 C56 1.3900 . ?
C55 H55 0.9500 . ?
C56 H56 0.9500 . ?
C57 H57A 0.9800 . ?
C57 H57B 0.9800 . ?
C57 H57C 0.9800 . ?

loop_
_geom_torsion_atom_site_label_1
_geom_torsion_atom_site_label_2
_geom_torsion_atom_site_label_3
_geom_torsion_atom_site_label_4
_geom_torsion
_geom_torsion_site_symmetry_1
_geom_torsion_site_symmetry_2
_geom_torsion_site_symmetry_3
_geom_torsion_site_symmetry_4
_geom_torsion_publ_flag
C17 Si2 C1 C2 -163.39(13) . . . . ?
C21 Si2 C1 C2 76.42(15) . . . . ?
C19 Si2 C1 C2 -42.20(16) . . . . ?
C17 Si2 C1 Si1 23.70(13) . . . . ?
C21 Si2 C1 Si1 -96.49(12) . . . . ?
C19 Si2 C1 Si1 144.89(10) . . . . ?
C4 Si1 C1 C2 1.83(11) . . . . ?
Ge1 Si1 C1 C2 -140.07(9) . . . . ?
Ge2 Si1 C1 C2 143.54(8) . . . . ?
C4 Si1 C1 Si2 175.91(10) . . . . ?
Ge1 Si1 C1 Si2 34.02(12) . . . . ?
Ge2 Si1 C1 Si2 -42.37(15) . . . . ?
Si2 C1 C2 C3 -177.25(11) . . . . ?
Si1 C1 C2 C3 -2.99(16) . . . . ?
Si2 C1 C2 C5 2.1(2) . . . . ?
Si1 C1 C2 C5 176.33(12) . . . . ?
C1 C2 C3 C4 3.2(2) . . . . ?
C5 C2 C3 C4 -176.19(14) . . . . ?
C1 C2 C3 C11 -179.30(13) . . . . ?
C5 C2 C3 C11 1.3(2) . . . . ?
C2 C3 C4 Si3 -170.20(11) . . . . ?
C11 C3 C4 Si3 12.4(2) . . . . ?
C2 C3 C4 Si1 -1.38(16) . . . . ?
C11 C3 C4 Si1 -178.77(12) . . . . ?
C23 Si3 C4 C3 -146.86(14) . . . . ?
C27 Si3 C4 C3 -26.30(17) . . . . ?
C25 Si3 C4 C3 97.36(15) . . . . ?
C23 Si3 C4 Si1 46.25(11) . . . . ?
C27 Si3 C4 Si1 166.81(9) . . . . ?
C25 Si3 C4 Si1 -69.54(11) . . . . ?
C1 Si1 C4 C3 -0.27(11) . . . . ?
Ge1 Si1 C4 C3 128.89(9) . . . . ?
Ge2 Si1 C4 C3 -155.21(9) . . . . ?
C1 Si1 C4 Si3 169.19(9) . . . . ?
Ge1 Si1 C4 Si3 -61.65(12) . . . . ?
Ge2 Si1 C4 Si3 14.25(11) . . . . ?
C1 C2 C5 C6 -70.5(2) . . . . ?
C3 C2 C5 C6 108.85(17) . . . . ?
C1 C2 C5 C10 108.65(18) . . . . ?
C3 C2 C5 C10 -72.03(19) . . . . ?
C10 C5 C6 C7 -1.1(2) . . . . ?
C2 C5 C6 C7 178.09(15) . . . . ?
C5 C6 C7 C8 0.0(3) . . . . ?
C6 C7 C8 C9 0.7(3) . . . . ?
C7 C8 C9 C10 -0.3(3) . . . . ?
C8 C9 C10 C5 -0.7(3) . . . . ?
C6 C5 C10 C9 1.4(2) . . . . ?
C2 C5 C10 C9 -177.71(15) . . . . ?
C4 C3 C11 C12 101.73(19) . . . . ?
C2 C3 C11 C12 -75.62(19) . . . . ?
C4 C3 C11 C16 -77.3(2) . . . . ?
C2 C3 C11 C16 105.32(17) . . . . ?
C16 C11 C12 C13 2.4(2) . . . . ?
C3 C11 C12 C13 -176.66(16) . . . . ?
C11 C12 C13 C14 0.0(3) . . . . ?
C12 C13 C14 C15 -2.2(3) . . . . ?
C13 C14 C15 C16 2.0(3) . . . . ?
C12 C11 C16 C15 -2.7(2) . . . . ?
C3 C11 C16 C15 176.38(14) . . . . ?
C14 C15 C16 C11 0.5(3) . . . . ?
C1 Si2 C17 C18 162.22(13) . . . . ?
C21 Si2 C17 C18 -74.39(15) . . . . ?
C19 Si2 C17 C18 37.94(16) . . . . ?
C1 Si2 C19 C20 -58.32(15) . . . . ?
C17 Si2 C19 C20 61.97(15) . . . . ?
C21 Si2 C19 C20 177.50(13) . . . . ?
C1 Si2 C21 C22 38.18(16) . . . . ?
C17 Si2 C21 C22 -81.42(15) . . . . ?
C19 Si2 C21 C22 162.66(13) . . . . ?
C4 Si3 C23 C24 -179.72(13) . . . . ?
C27 Si3 C23 C24 53.17(15) . . . . ?
C25 Si3 C23 C24 -62.93(15) . . . . ?
C4 Si3 C25 C26 -41.62(14) . . . . ?
C23 Si3 C25 C26 -159.18(12) . . . . ?
C27 Si3 C25 C26 86.77(13) . . . . ?
C4 Si3 C27 C28 -66.51(14) . . . . ?
C23 Si3 C27 C28 55.80(14) . . . . ?
C25 Si3 C27 C28 170.25(12) . . . . ?
C30 N1 C29 N2 -0.50(17) . . . . ?
C34 N1 C29 N2 174.95(13) . . . . ?
C30 N1 C29 Ge1 -168.99(11) . . . . ?
C34 N1 C29 Ge1 6.5(2) . . . . ?
C31 N2 C29 N1 0.30(17) . . . . ?
C37 N2 C29 N1 -176.36(14) . . . . ?
C31 N2 C29 Ge1 168.33(12) . . . . ?
C37 N2 C29 Ge1 -8.3(2) . . . . ?
C29 N1 C30 C31 0.53(19) . . . . ?
C34 N1 C30 C31 -174.57(15) . . . . ?
C29 N1 C30 C32 179.50(18) . . . . ?
C34 N1 C30 C32 4.4(3) . . . . ?
N1 C30 C31 N2 -0.33(19) . . . . ?
C32 C30 C31 N2 -179.25(19) . . . . ?
N1 C30 C31 C33 178.17(17) . . . . ?
C32 C30 C31 C33 -0.8(3) . . . . ?
C29 N2 C31 C30 0.03(19) . . . . ?
C37 N2 C31 C30 176.39(16) . . . . ?
C29 N2 C31 C33 -178.54(16) . . . . ?
C37 N2 C31 C33 -2.2(3) . . . . ?
C29 N1 C34 C36 -106.5(2) . . . . ?
C30 N1 C34 C36 68.1(2) . . . . ?
C29 N1 C34 C35 123.55(18) . . . . ?
C30 N1 C34 C35 -61.8(2) . . . . ?
C29 N2 C37 C39 94.04(18) . . . . ?
C31 N2 C37 C39 -82.0(2) . . . . ?
C29 N2 C37 C38 -136.47(17) . . . . ?
C31 N2 C37 C38 47.5(2) . . . . ?
C41 N3 C40 N4 1.95(17) . . . . ?
C45 N3 C40 N4 -174.18(13) . . . . ?
C41 N3 C40 Ge2 174.67(11) . . . . ?
C45 N3 C40 Ge2 -1.5(2) . . . . ?
C42 N4 C40 N3 -2.29(17) . . . . ?
C48 N4 C40 N3 178.19(13) . . . . ?
C42 N4 C40 Ge2 -175.50(11) . . . . ?
C48 N4 C40 Ge2 5.0(2) . . . . ?
C40 N3 C41 C42 -0.88(18) . . . . ?
C45 N3 C41 C42 174.98(14) . . . . ?
C40 N3 C41 C43 177.77(16) . . . . ?
C45 N3 C41 C43 -6.4(3) . . . . ?
N3 C41 C42 N4 -0.54(18) . . . . ?
C43 C41 C42 N4 -179.13(17) . . . . ?
N3 C41 C42 C44 179.00(17) . . . . ?
C43 C41 C42 C44 0.4(3) . . . . ?
C40 N4 C42 C41 1.80(18) . . . . ?
C48 N4 C42 C41 -178.72(15) . . . . ?
C40 N4 C42 C44 -177.76(17) . . . . ?
C48 N4 C42 C44 1.7(3) . . . . ?
C40 N3 C45 C47 -127.69(16) . . . . ?
C41 N3 C45 C47 56.9(2) . . . . ?
C40 N3 C45 C46 103.60(17) . . . . ?
C41 N3 C45 C46 -71.8(2) . . . . ?
C40 N4 C48 C50 104.81(17) . . . . ?
C42 N4 C48 C50 -74.6(2) . . . . ?
C40 N4 C48 C49 -127.22(16) . . . . ?
C42 N4 C48 C49 53.4(2) . . . . ?
C56 C51 C52 C53 0.0 . . . . ?
C57 C51 C52 C53 177.1(5) . . . . ?
C51 C52 C53 C54 0.0 . . . . ?
C52 C53 C54 C55 0.0 . . . . ?
C53 C54 C55 C56 0.0 . . . . ?
C54 C55 C56 C51 0.0 . . . . ?
C52 C51 C56 C55 0.0 . . . . ?
C57 C51 C56 C55 -177.4(5) . . . . ?
